data_4502742
loop_
_publ_author_name
'Wang, Suna'
'Yun, Ruirui'
'Peng, Yanqiang'
'Zhang, Qingfu'
'Lu, Jing'
'Dou, Jianmin'
'Bai, Junfeng'
'Li, Dacheng'
'Wang, Daqi'

_publ_section_title
;
 A Series of Four-Connected Entangled Metal--Organic Frameworks Assembled
 from Pamoic Acid and Pyridine-Containing Ligands: Interpenetrating,
 Self-Penetrating, and Supramolecular Isomerism
;
_journal_issue 1
_journal_name_full 'Crystal Growth &amp; Design'
_journal_page_first 79
_journal_paper_doi 10.1021/cg2008057
_journal_volume 12
_journal_year 2012
_chemical_formula_sum 'C38 H33 N3 O7 Zn'
_chemical_formula_weight 709.04
_chemical_name_systematic
; 
 ? 
;
_space_group_IT_number 33
_symmetry_cell_setting orthorhombic
_symmetry_space_group_name_Hall 'P 2c -2n'
_symmetry_space_group_name_H-M 'P n a 21'
_atom_sites_solution_hydrogens geom
_atom_sites_solution_primary direct
_atom_sites_solution_secondary difmap
_audit_creation_method SHELXL-97
_cell_angle_alpha 90.00
_cell_angle_beta 90.00
_cell_angle_gamma 90.00
_cell_formula_units_Z 4
_cell_length_a 20.845(2)
_cell_length_b 13.0710(15)
_cell_length_c 12.4964(12)
_cell_measurement_reflns_used 1017
_cell_measurement_temperature 298(2)
_cell_measurement_theta_max 24.29
_cell_measurement_theta_min 2.45
_cell_volume 3404.8(6)
_computing_cell_refinement SMART
_computing_data_collection 'SMART (Bruker, 2000)'
_computing_data_reduction 'SAINT (Bruker, 2000)'
_computing_molecular_graphics SHELXTL
_computing_publication_material SHELXTL
_computing_structure_refinement SHELXTL
_computing_structure_solution 'SHELXTL (Bruker, 2000)'
_diffrn_ambient_temperature 298(2)
_diffrn_measured_fraction_theta_full 1.000
_diffrn_measured_fraction_theta_max 1.000
_diffrn_measurement_device_type 'Bruker Smart Apex CCD'
_diffrn_measurement_method 'phi and omega scans'
_diffrn_radiation_monochromator graphite
_diffrn_radiation_source 'fine-focus sealed tube'
_diffrn_radiation_type MoK\a
_diffrn_radiation_wavelength 0.71073
_diffrn_reflns_av_R_equivalents 0.0561
_diffrn_reflns_av_sigmaI/netI 0.0740
_diffrn_reflns_limit_h_max 24
_diffrn_reflns_limit_h_min -18
_diffrn_reflns_limit_k_max 15
_diffrn_reflns_limit_k_min -15
_diffrn_reflns_limit_l_max 14
_diffrn_reflns_limit_l_min -14
_diffrn_reflns_number 17400
_diffrn_reflns_theta_full 25.02
_diffrn_reflns_theta_max 25.02
_diffrn_reflns_theta_min 1.84
_exptl_absorpt_coefficient_mu 0.776
_exptl_absorpt_correction_T_max 0.8
_exptl_absorpt_correction_T_min 0.7
_exptl_absorpt_correction_type multi-scan
_exptl_absorpt_process_details '(SADABS; Bruker, 2000)'
_exptl_crystal_colour colorless
_exptl_crystal_density_diffrn 1.383
_exptl_crystal_density_method 'not measured'
_exptl_crystal_description block
_exptl_crystal_F_000 1472
_exptl_crystal_size_max 0.28
_exptl_crystal_size_mid 0.26
_exptl_crystal_size_min 0.24
_refine_diff_density_max 0.420
_refine_diff_density_min -0.313
_refine_diff_density_rms 0.051
_refine_ls_abs_structure_details 'Flack H D (1983), Acta Cryst. A39, 876-881'
_refine_ls_abs_structure_Flack -0.002(17)
_refine_ls_extinction_method none
_refine_ls_goodness_of_fit_ref 1.068
_refine_ls_hydrogen_treatment constr
_refine_ls_matrix_type full
_refine_ls_number_parameters 509
_refine_ls_number_reflns 5729
_refine_ls_number_restraints 4
_refine_ls_restrained_S_all 1.072
_refine_ls_R_factor_all 0.0877
_refine_ls_R_factor_gt 0.0493
_refine_ls_shift/su_max 0.001
_refine_ls_shift/su_mean 0.000
_refine_ls_structure_factor_coef Fsqd
_refine_ls_weighting_details 'calc w=1/[\s^2^(Fo^2^)+(0.0356P)^2^] where P=(Fo^2^+2Fc^2^)/3'
_refine_ls_weighting_scheme calc
_refine_ls_wR_factor_gt 0.0974
_refine_ls_wR_factor_ref 0.1067
_reflns_number_gt 3492
_reflns_number_total 5729
_reflns_threshold_expression >2sigma(I)
_cod_data_source_file cg2008057_si_004.cif
_cod_data_source_block 090710a
_cod_depositor_comments
;
The following automatic conversions were performed:

'_symmetry_cell_setting' value 'Orthorhombic' changed to
'orthorhombic' according to
/home/saulius/struct/CIF-dictionaries/cif_core.dic dictionary named
'cif_core.dic' version 2.4.1 from 2010-06-29.

Automatic conversion script
Id: cif_fix_values 1715 2011-07-08 13:25:40Z adriana 
;
_cod_original_cell_volume 3404.9(6)
_cod_original_sg_symbol_H-M 'P na21'
_cod_database_code 4502742

loop_
_symmetry_equiv_pos_as_xyz
'x, y, z'
'-x, -y, z+1/2'
'x+1/2, -y+1/2, z'
'-x+1/2, y+1/2, z+1/2'

loop_
_atom_site_label
_atom_site_type_symbol
_atom_site_fract_x
_atom_site_fract_y
_atom_site_fract_z
_atom_site_U_iso_or_equiv
_atom_site_adp_type
_atom_site_occupancy
_atom_site_symmetry_multiplicity
_atom_site_calc_flag
_atom_site_refinement_flags
_atom_site_disorder_assembly
_atom_site_disorder_group
Zn1 Zn 1.02101(2) 0.98747(4) 0.06326(9) 0.05246(18) Uani 1 1 d U . .
O1 O 0.9817(2) 0.8277(4) 0.0158(5) 0.0789(14) Uani 1 1 d U . .
O2 O 0.98630(19) 0.8882(3) 0.1796(4) 0.0669(10) Uani 1 1 d U . .
O3 O 0.9071(2) 0.8164(4) 0.3210(4) 0.0825(15) Uani 1 1 d . . .
H3 H 0.9291 0.8600 0.2914 0.124 Uiso 1 1 calc R . .
O4 O 0.5244(2) 0.5753(3) 0.4611(3) 0.0640(11) Uani 1 1 d . . .
O5 O 0.6078(2) 0.5297(4) 0.5601(5) 0.0992(14) Uani 1 1 d . . .
O6 O 0.7208(2) 0.5723(4) 0.4975(4) 0.0941(16) Uani 1 1 d . . .
H6 H 0.6924 0.5462 0.5338 0.141 Uiso 1 1 calc R . .
O7 O 0.9430(5) 0.5668(9) 0.4866(10) 0.157(5) Uani 0.754(11) 1 d P A 1
O7' O 0.9314(15) 0.311(2) 0.180(3) 0.153(13) Uani 0.246(11) 1 d P A 2
N1 N 1.1035(3) 0.9402(4) -0.0093(5) 0.0661(14) Uani 1 1 d . B .
N2 N 1.4380(2) 0.5989(4) -0.3422(4) 0.0546(12) Uani 1 1 d . . .
N3 N 0.9547(8) 0.4459(15) 0.3657(15) 0.141(5) Uani 0.754(11) 1 d P A 1
N3' N 0.986(7) 0.423(14) 0.260(18) 0.14(7) Uani 0.246(11) 1 d P A 2
C1 C 0.9676(3) 0.8201(6) 0.1134(8) 0.0672(19) Uani 1 1 d . . .
C2 C 0.8439(3) 0.6740(5) 0.2763(6) 0.0626(18) Uani 1 1 d . . .
C3 C 0.8926(3) 0.7403(5) 0.2497(5) 0.0616(17) Uani 1 1 d . . .
C4 C 0.9244(3) 0.7364(4) 0.1486(5) 0.0571(15) Uani 1 1 d . . .
C5 C 0.9110(3) 0.6570(4) 0.0829(6) 0.0669(17) Uani 1 1 d . . .
H5 H 0.9328 0.6523 0.0182 0.080 Uiso 1 1 calc R . .
C6 C 0.8661(3) 0.5823(5) 0.1075(5) 0.0669(19) Uani 1 1 d . . .
C7 C 0.8305(3) 0.5907(5) 0.2053(6) 0.0646(17) Uani 1 1 d . . .
C8 C 0.7828(3) 0.5165(5) 0.2272(5) 0.0739(19) Uani 1 1 d . . .
H8 H 0.7597 0.5200 0.2907 0.089 Uiso 1 1 calc R . .
C9 C 0.7703(4) 0.4386(6) 0.1550(7) 0.090(2) Uani 1 1 d . . .
H9 H 0.7387 0.3906 0.1703 0.108 Uiso 1 1 calc R . .
C10 C 0.8048(4) 0.4315(5) 0.0593(9) 0.094(2) Uani 1 1 d . . .
H10 H 0.7953 0.3798 0.0108 0.113 Uiso 1 1 calc R . .
C11 C 0.8517(3) 0.4994(5) 0.0370(6) 0.085(3) Uani 1 1 d . . .
H11 H 0.8753 0.4920 -0.0258 0.101 Uiso 1 1 calc R . .
C12 C 0.8073(3) 0.6892(6) 0.3792(6) 0.068(2) Uani 1 1 d . . .
H12A H 0.8243 0.7495 0.4145 0.082 Uiso 1 1 calc R . .
H12B H 0.8160 0.6311 0.4254 0.082 Uiso 1 1 calc R . .
C13 C 0.5844(3) 0.5798(5) 0.4850(5) 0.0631(17) Uani 1 1 d . . .
C14 C 0.7351(3) 0.7012(5) 0.3698(5) 0.0605(17) Uani 1 1 d . . .
C15 C 0.6945(3) 0.6424(5) 0.4296(5) 0.0582(16) Uani 1 1 d . . .
C16 C 0.6263(3) 0.6466(4) 0.4188(5) 0.0560(16) Uani 1 1 d . . .
C17 C 0.6003(3) 0.7157(4) 0.3480(5) 0.0595(16) Uani 1 1 d . . .
H17 H 0.5561 0.7185 0.3386 0.071 Uiso 1 1 calc R . .
C18 C 0.6397(3) 0.7812(5) 0.2906(5) 0.0634(18) Uani 1 1 d . . .
C19 C 0.7075(3) 0.7777(5) 0.3025(5) 0.0605(18) Uani 1 1 d . . .
C20 C 0.7443(4) 0.8504(6) 0.2475(6) 0.083(2) Uani 1 1 d . . .
H20 H 0.7887 0.8499 0.2551 0.100 Uiso 1 1 calc R . .
C21 C 0.7164(4) 0.9217(6) 0.1830(7) 0.099(3) Uani 1 1 d . . .
H21 H 0.7421 0.9710 0.1505 0.119 Uiso 1 1 calc R . .
C22 C 0.6492(5) 0.9231(6) 0.1642(7) 0.102(3) Uani 1 1 d . . .
H22 H 0.6310 0.9695 0.1166 0.122 Uiso 1 1 calc R . .
C23 C 0.6118(4) 0.8537(6) 0.2184(6) 0.087(2) Uani 1 1 d . . .
H23 H 0.5676 0.8538 0.2079 0.104 Uiso 1 1 calc R . .
C24 C 1.1097(4) 0.9397(5) -0.1160(7) 0.093(2) Uani 1 1 d . . .
H24 H 1.0791 0.9736 -0.1570 0.111 Uiso 1 1 calc R . .
C25 C 1.1596(5) 0.8911(6) -0.1675(8) 0.116(3) Uani 1 1 d . B .
H25 H 1.1618 0.8922 -0.2418 0.139 Uiso 1 1 calc R . .
C26 C 1.2056(4) 0.8418(7) -0.1108(10) 0.111(3) Uani 1 1 d . . .
C27 C 1.1985(4) 0.8398(6) -0.0028(8) 0.105(3) Uani 1 1 d . B .
H27 H 1.2278 0.8037 0.0388 0.126 Uiso 1 1 calc R . .
C28 C 1.1473(3) 0.8917(5) 0.0469(7) 0.091(2) Uani 1 1 d . . .
H28 H 1.1445 0.8917 0.1212 0.109 Uiso 1 1 calc R B .
C29 C 1.2508(14) 0.7768(14) -0.175(3) 0.118(7) Uani 0.81(6) 1 d P B 1
H29A H 1.2481 0.7068 -0.1500 0.142 Uiso 0.81(6) 1 calc PR B 1
H29B H 1.2370 0.7775 -0.2494 0.142 Uiso 0.81(6) 1 calc PR B 1
C30 C 1.3194(10) 0.8111(12) -0.170(2) 0.079(5) Uani 0.81(6) 1 d P B 1
H30A H 1.3335 0.8126 -0.0960 0.095 Uiso 0.81(6) 1 calc PR B 1
H30B H 1.3233 0.8796 -0.1990 0.095 Uiso 0.81(6) 1 calc PR B 1
C29' C 1.275(4) 0.800(7) -0.120(10) 0.10(2) Uani 0.19(6) 1 d P B 2
H29C H 1.3022 0.8373 -0.0720 0.116 Uiso 0.19(6) 1 calc PR B 2
H29D H 1.2748 0.7286 -0.0980 0.116 Uiso 0.19(6) 1 calc PR B 2
C30' C 1.302(5) 0.807(6) -0.233(13) 0.09(3) Uani 0.19(6) 1 d P B 2
H30C H 1.2708 0.7832 -0.2849 0.113 Uiso 0.19(6) 1 calc PR B 2
H30D H 1.3136 0.8767 -0.2495 0.113 Uiso 0.19(6) 1 calc PR B 2
C31 C 1.4240(3) 0.5840(5) -0.2402(6) 0.0702(18) Uani 1 1 d . . .
H31 H 1.4396 0.5260 -0.2057 0.084 Uiso 1 1 calc R . .
C32 C 1.3859(3) 0.6539(5) -0.1825(6) 0.076(2) Uani 1 1 d . B .
H32 H 1.3778 0.6429 -0.1102 0.091 Uiso 1 1 calc R . .
C33 C 1.3605(3) 0.7385(5) -0.2329(6) 0.0663(18) Uani 1 1 d . . .
C34 C 1.3778(3) 0.7537(5) -0.3381(6) 0.0711(19) Uani 1 1 d . B .
H34 H 1.3635 0.8115 -0.3743 0.085 Uiso 1 1 calc R . .
C35 C 1.4163(3) 0.6833(4) -0.3903(5) 0.0637(17) Uani 1 1 d . . .
H35 H 1.4275 0.6952 -0.4612 0.076 Uiso 1 1 calc R B .
C36 C 0.9687(10) 0.5367(16) 0.4057(18) 0.131(6) Uani 0.754(11) 1 d P A 1
H36 H 0.9987 0.5780 0.3714 0.157 Uiso 0.754(11) 1 calc PR A 1
C37 C 0.987(4) 0.413(7) 0.269(8) 0.21(6) Uani 0.754(11) 1 d P A 1
H37A H 0.9715 0.3467 0.2490 0.310 Uiso 0.754(11) 1 calc PR A 1
H37B H 1.0322 0.4105 0.2814 0.310 Uiso 0.754(11) 1 calc PR A 1
H37C H 0.9778 0.4611 0.2127 0.310 Uiso 0.754(11) 1 calc PR A 1
C38 C 0.9115(7) 0.3668(12) 0.3981(14) 0.153(7) Uani 0.754(11) 1 d P A 1
H38A H 0.9140 0.3108 0.3486 0.230 Uiso 0.754(11) 1 calc PR A 1
H38B H 0.8685 0.3932 0.3991 0.230 Uiso 0.754(11) 1 calc PR A 1
H38C H 0.9229 0.3435 0.4684 0.230 Uiso 0.754(11) 1 calc PR A 1
C36' C 0.943(3) 0.348(5) 0.271(8) 0.13(2) Uani 0.246(11) 1 d P A 2
H36' H 0.9253 0.3271 0.3355 0.152 Uiso 0.246(11) 1 calc PR A 2
C37' C 1.011(3) 0.481(5) 0.348(6) 0.13(2) Uani 0.246(11) 1 d P A 2
H37D H 1.0259 0.5461 0.3228 0.196 Uiso 0.246(11) 1 calc PR A 2
H37E H 1.0469 0.4443 0.3791 0.196 Uiso 0.246(11) 1 calc PR A 2
H37F H 0.9786 0.4902 0.4008 0.196 Uiso 0.246(11) 1 calc PR A 2
C38' C 1.008(2) 0.441(4) 0.149(5) 0.16(2) Uani 0.246(11) 1 d P A 2
H38D H 1.0305 0.5048 0.1454 0.242 Uiso 0.246(11) 1 calc PR A 2
H38E H 0.9712 0.4438 0.1020 0.242 Uiso 0.246(11) 1 calc PR A 2
H38F H 1.0356 0.3865 0.1267 0.242 Uiso 0.246(11) 1 calc PR A 2

loop_
_atom_site_aniso_label
_atom_site_aniso_U_11
_atom_site_aniso_U_22
_atom_site_aniso_U_33
_atom_site_aniso_U_23
_atom_site_aniso_U_13
_atom_site_aniso_U_12
Zn1 0.0427(3) 0.0579(3) 0.0568(3) 0.0022(6) -0.0023(5) -0.0006(3)
O1 0.071(3) 0.078(3) 0.089(3) 0.001(3) 0.004(3) -0.018(3)
O2 0.058(3) 0.056(2) 0.087(3) 0.0092(18) -0.004(2) -0.009(2)
O3 0.071(4) 0.086(3) 0.091(4) -0.022(3) 0.006(3) -0.025(3)
O4 0.055(3) 0.068(2) 0.069(3) -0.005(2) 0.015(3) -0.013(2)
O5 0.086(3) 0.136(4) 0.076(3) 0.044(4) -0.003(4) -0.032(3)
O6 0.070(3) 0.125(4) 0.087(4) 0.049(3) -0.008(3) -0.014(3)
O7 0.146(9) 0.187(10) 0.138(9) -0.012(8) 0.026(8) 0.035(8)
O7' 0.15(3) 0.16(3) 0.15(3) 0.01(2) 0.01(3) 0.01(2)
N1 0.058(3) 0.060(3) 0.081(4) -0.009(3) -0.002(3) -0.002(3)
N2 0.051(3) 0.064(3) 0.049(3) 0.002(3) 0.000(3) 0.003(3)
N3 0.122(14) 0.154(15) 0.145(15) 0.013(13) -0.014(10) 0.025(11)
N3' 0.12(10) 0.15(11) 0.14(14) 0.01(8) -0.01(10) 0.02(9)
C1 0.045(4) 0.074(5) 0.083(5) 0.008(5) 0.000(4) 0.001(4)
C2 0.058(4) 0.068(5) 0.062(5) -0.001(4) -0.003(4) -0.013(4)
C3 0.050(4) 0.065(4) 0.070(5) -0.009(4) -0.002(4) -0.012(3)
C4 0.048(4) 0.054(4) 0.069(4) 0.003(3) 0.003(3) -0.007(3)
C5 0.056(4) 0.066(4) 0.079(5) 0.001(4) 0.003(4) 0.003(3)
C6 0.074(5) 0.058(4) 0.069(5) -0.002(3) 0.002(4) -0.008(4)
C7 0.060(4) 0.062(4) 0.071(5) -0.001(4) -0.002(4) -0.008(3)
C8 0.078(5) 0.070(4) 0.074(5) 0.002(4) 0.004(4) -0.018(4)
C9 0.108(6) 0.073(5) 0.088(6) 0.005(5) 0.006(5) -0.028(4)
C10 0.120(6) 0.072(4) 0.090(5) -0.015(6) 0.003(6) -0.027(4)
C11 0.096(5) 0.077(5) 0.081(7) -0.010(4) 0.011(4) -0.016(4)
C12 0.051(4) 0.078(5) 0.076(5) -0.002(4) -0.005(4) -0.012(4)
C13 0.068(5) 0.064(4) 0.058(5) -0.004(4) 0.012(4) -0.013(4)
C14 0.060(4) 0.068(4) 0.054(4) -0.006(4) 0.000(3) -0.013(3)
C15 0.058(4) 0.070(4) 0.046(4) 0.009(3) 0.001(3) -0.011(3)
C16 0.057(4) 0.063(4) 0.048(4) 0.002(3) 0.003(3) -0.009(3)
C17 0.057(4) 0.060(4) 0.060(4) 0.001(3) 0.002(4) -0.006(3)
C18 0.067(5) 0.055(4) 0.068(5) 0.007(3) 0.005(4) -0.010(3)
C19 0.070(5) 0.049(4) 0.062(5) 0.000(3) 0.008(4) -0.011(3)
C20 0.082(5) 0.077(5) 0.090(6) 0.009(5) 0.012(5) -0.007(4)
C21 0.096(7) 0.080(5) 0.122(7) 0.022(5) 0.018(6) -0.007(5)
C22 0.116(7) 0.086(5) 0.104(7) 0.030(5) 0.003(6) 0.007(5)
C23 0.081(5) 0.082(5) 0.098(6) 0.016(5) -0.006(5) -0.004(5)
C24 0.093(6) 0.088(5) 0.097(7) 0.008(5) 0.019(5) 0.014(4)
C25 0.106(7) 0.120(7) 0.120(8) -0.024(6) 0.042(7) 0.004(6)
C26 0.080(7) 0.111(7) 0.142(10) -0.047(7) 0.039(7) 0.005(5)
C27 0.070(6) 0.110(6) 0.135(9) -0.030(6) -0.012(5) 0.023(5)
C28 0.068(4) 0.102(5) 0.104(6) -0.016(6) -0.006(5) 0.022(4)
C29 0.091(14) 0.124(11) 0.140(17) -0.064(12) 0.026(12) 0.009(10)
C30 0.072(11) 0.090(8) 0.075(12) -0.027(9) 0.013(9) 0.011(7)
C29' 0.08(5) 0.11(4) 0.10(6) -0.04(4) 0.00(4) 0.01(3)
C30' 0.08(5) 0.10(4) 0.10(8) -0.02(4) 0.02(5) 0.00(4)
C31 0.072(5) 0.085(5) 0.054(4) 0.007(4) 0.003(4) 0.016(4)
C32 0.083(5) 0.090(5) 0.055(4) 0.001(4) 0.011(4) 0.019(4)
C33 0.052(4) 0.074(5) 0.072(5) -0.018(4) 0.002(4) 0.009(4)
C34 0.070(5) 0.068(4) 0.075(5) -0.005(4) 0.011(4) 0.011(3)
C35 0.072(4) 0.064(4) 0.056(4) 0.008(3) 0.012(3) 0.009(4)
C36 0.112(14) 0.131(15) 0.149(17) -0.002(12) 0.001(13) -0.003(12)
C37 0.21(8) 0.23(10) 0.17(9) 0.01(6) 0.02(7) 0.06(7)
C38 0.150(14) 0.141(12) 0.169(17) 0.044(11) 0.003(12) -0.033(12)
C36' 0.10(4) 0.13(5) 0.15(6) 0.01(4) 0.00(4) -0.01(3)
C37' 0.11(5) 0.13(4) 0.15(6) 0.00(4) 0.00(4) 0.00(4)
C38' 0.15(5) 0.17(4) 0.17(6) 0.01(4) 0.00(4) 0.01(3)

loop_
_atom_type_symbol
_atom_type_description
_atom_type_scat_dispersion_real
_atom_type_scat_dispersion_imag
_atom_type_scat_source
C C 0.0033 0.0016 'International Tables Vol C Tables 4.2.6.8 and 6.1.1.4'
H H 0.0000 0.0000 'International Tables Vol C Tables 4.2.6.8 and 6.1.1.4'
N N 0.0061 0.0033 'International Tables Vol C Tables 4.2.6.8 and 6.1.1.4'
O O 0.0106 0.0060 'International Tables Vol C Tables 4.2.6.8 and 6.1.1.4'
Zn Zn 0.2839 1.4301 'International Tables Vol C Tables 4.2.6.8 and 6.1.1.4'

loop_
_geom_angle_atom_site_label_1
_geom_angle_atom_site_label_2
_geom_angle_atom_site_label_3
_geom_angle
_geom_angle_site_symmetry_1
_geom_angle_site_symmetry_3
O4 Zn1 N1 107.2(2) 4_654 .
O4 Zn1 N2 99.19(17) 4_654 4_755
N1 Zn1 N2 96.9(2) . 4_755
O4 Zn1 O2 130.74(16) 4_654 .
N1 Zn1 O2 114.5(2) . .
N2 Zn1 O2 100.6(2) 4_755 .
O4 Zn1 O1 100.94(18) 4_654 .
N1 Zn1 O1 84.92(19) . .
N2 Zn1 O1 158.3(2) 4_755 .
O2 Zn1 O1 59.61(19) . .
C1 O1 Zn1 84.6(5) . .
C1 O2 Zn1 95.0(5) . .
C3 O3 H3 109.5 . .
C13 O4 Zn1 110.2(4) . 4_645
C15 O6 H6 109.5 . .
C28 N1 C24 117.5(7) . .
C28 N1 Zn1 119.6(5) . .
C24 N1 Zn1 121.7(5) . .
C31 N2 C35 118.7(6) . .
C31 N2 Zn1 122.7(4) . 4_744
C35 N2 Zn1 117.8(4) . 4_744
C36 N3 C38 133(2) . .
C36 N3 C37 119(4) . .
C38 N3 C37 108(4) . .
C36' N3' C37' 123(10) . .
C36' N3' C38' 115(10) . .
C37' N3' C38' 121(10) . .
O1 C1 O2 120.1(8) . .
O1 C1 C4 119.2(9) . .
O2 C1 C4 120.5(8) . .
C3 C2 C7 118.2(6) . .
C3 C2 C12 119.8(7) . .
C7 C2 C12 122.0(6) . .
O3 C3 C2 117.5(6) . .
O3 C3 C4 120.1(6) . .
C2 C3 C4 122.2(6) . .
C5 C4 C3 118.0(6) . .
C5 C4 C1 120.7(7) . .
C3 C4 C1 121.2(7) . .
C4 C5 C6 123.0(7) . .
C4 C5 H5 118.5 . .
C6 C5 H5 118.5 . .
C5 C6 C11 122.6(7) . .
C5 C6 C7 118.9(6) . .
C11 C6 C7 118.4(6) . .
C8 C7 C2 122.6(6) . .
C8 C7 C6 118.3(6) . .
C2 C7 C6 119.1(6) . .
C9 C8 C7 120.7(6) . .
C9 C8 H8 119.7 . .
C7 C8 H8 119.7 . .
C8 C9 C10 120.6(7) . .
C8 C9 H9 119.7 . .
C10 C9 H9 119.7 . .
C11 C10 C9 120.4(7) . .
C11 C10 H10 119.8 . .
C9 C10 H10 119.8 . .
C10 C11 C6 121.5(7) . .
C10 C11 H11 119.3 . .
C6 C11 H11 119.3 . .
C2 C12 C14 116.7(6) . .
C2 C12 H12A 108.1 . .
C14 C12 H12A 108.1 . .
C2 C12 H12B 108.1 . .
C14 C12 H12B 108.1 . .
H12A C12 H12B 107.3 . .
O5 C13 O4 122.2(6) . .
O5 C13 C16 119.9(6) . .
O4 C13 C16 118.0(6) . .
C15 C14 C19 117.7(6) . .
C15 C14 C12 121.0(6) . .
C19 C14 C12 121.2(6) . .
O6 C15 C14 118.0(6) . .
O6 C15 C16 119.0(5) . .
C14 C15 C16 123.0(6) . .
C17 C16 C15 118.5(6) . .
C17 C16 C13 120.8(6) . .
C15 C16 C13 120.6(6) . .
C16 C17 C18 120.3(6) . .
C16 C17 H17 119.8 . .
C18 C17 H17 119.8 . .
C17 C18 C19 120.9(6) . .
C17 C18 C23 119.7(6) . .
C19 C18 C23 119.4(6) . .
C20 C19 C18 118.1(6) . .
C20 C19 C14 122.8(7) . .
C18 C19 C14 119.1(6) . .
C21 C20 C19 121.3(7) . .
C21 C20 H20 119.4 . .
C19 C20 H20 119.4 . .
C20 C21 C22 121.9(7) . .
C20 C21 H21 119.1 . .
C22 C21 H21 119.1 . .
C23 C22 C21 118.0(7) . .
C23 C22 H22 121.0 . .
C21 C22 H22 121.0 . .
C22 C23 C18 121.2(7) . .
C22 C23 H23 119.4 . .
C18 C23 H23 119.4 . .
N1 C24 C25 122.7(8) . .
N1 C24 H24 118.7 . .
C25 C24 H24 118.7 . .
C26 C25 C24 120.6(10) . .
C26 C25 H25 119.7 . .
C24 C25 H25 119.7 . .
C25 C26 C27 116.9(9) . .
C25 C26 C29 115.6(18) . .
C27 C26 C29 126.2(17) . .
C25 C26 C29' 142(4) . .
C27 C26 C29' 100(5) . .
C26 C27 C28 120.7(9) . .
C26 C27 H27 119.6 . .
C28 C27 H27 119.6 . .
N1 C28 C27 121.5(8) . .
N1 C28 H28 119.2 . .
C27 C28 H28 119.2 . .
C30 C29 C26 114(3) . .
C30 C29 H29A 108.8 . .
C26 C29 H29A 108.8 . .
C30 C29 H29B 108.8 . .
C26 C29 H29B 108.8 . .
H29A C29 H29B 107.7 . .
C29 C30 C33 109(2) . .
C29 C30 H30A 109.8 . .
C33 C30 H30A 109.8 . .
C29 C30 H30B 109.8 . .
C33 C30 H30B 109.8 . .
H30A C30 H30B 108.2 . .
C30' C29' C26 114(10) . .
C30' C29' H29C 108.8 . .
C26 C29' H29C 108.9 . .
C30' C29' H29D 108.9 . .
C26 C29' H29D 108.9 . .
H29C C29' H29D 107.7 . .
C33 C30' C29' 106(10) . .
C33 C30' H30C 110.6 . .
C29' C30' H30C 110.6 . .
C33 C30' H30D 110.6 . .
C29' C30' H30D 110.6 . .
H30C C30' H30D 108.7 . .
N2 C31 C32 121.5(7) . .
N2 C31 H31 119.3 . .
C32 C31 H31 119.3 . .
C33 C32 C31 120.2(7) . .
C33 C32 H32 119.9 . .
C31 C32 H32 119.9 . .
C32 C33 C34 116.9(6) . .
C32 C33 C30 119.1(12) . .
C34 C33 C30 123.9(12) . .
C32 C33 C30' 141(4) . .
C34 C33 C30' 97(6) . .
C33 C34 C35 120.3(6) . .
C33 C34 H34 119.8 . .
C35 C34 H34 119.8 . .
N2 C35 C34 122.3(6) . .
N2 C35 H35 118.9 . .
C34 C35 H35 118.9 . .
O7 C36 N3 121(2) . .
O7 C36 H36 119.7 . .
N3 C36 H36 119.7 . .
N3 C37 H37A 109.5 . .
N3 C37 H37B 109.5 . .
H37A C37 H37B 109.5 . .
N3 C37 H37C 109.5 . .
H37A C37 H37C 109.5 . .
H37B C37 H37C 109.5 . .
N3 C38 H38A 109.5 . .
N3 C38 H38B 109.5 . .
H38A C38 H38B 109.5 . .
N3 C38 H38C 109.5 . .
H38A C38 H38C 109.5 . .
H38B C38 H38C 109.5 . .
O7' C36' N3' 109(10) . .
N3' C36' H36' 125.7 . .
N3' C37' H37D 109.5 . .
N3' C37' H37E 109.5 . .
H37D C37' H37E 109.5 . .
N3' C37' H37F 109.5 . .
H37D C37' H37F 109.5 . .
H37E C37' H37F 109.5 . .
N3' C38' H38D 109.5 . .
N3' C38' H38E 109.5 . .
H38D C38' H38E 109.5 . .
N3' C38' H38F 109.5 . .
H38D C38' H38F 109.5 . .
H38E C38' H38F 109.5 . .

loop_
_geom_bond_atom_site_label_1
_geom_bond_atom_site_label_2
_geom_bond_distance
_geom_bond_site_symmetry_2
Zn1 O4 1.960(4) 4_654
Zn1 N1 2.040(5) .
Zn1 N2 2.061(5) 4_755
Zn1 O2 2.079(4) .
Zn1 O1 2.321(5) .
O1 C1 1.258(7) .
O2 C1 1.277(9) .
O3 C3 1.369(7) .
O3 H3 0.8200 .
O4 C13 1.287(7) .
O4 Zn1 1.960(4) 4_645
O5 C13 1.243(8) .
O6 C15 1.364(6) .
O6 H6 0.8200 .
O7 C36 1.21(2) .
O7' C36' 1.26(9) .
N1 C28 1.315(8) .
N1 C24 1.339(8) .
N2 C31 1.322(7) .
N2 C35 1.335(7) .
N2 Zn1 2.061(5) 4_744
N3 C36 1.32(2) .
N3 C38 1.430(19) .
N3 C37 1.44(9) .
N3' C36' 1.33(19) .
N3' C37' 1.4(2) .
N3' C38' 1.5(2) .
C1 C4 1.484(9) .
C2 C3 1.376(8) .
C2 C7 1.432(8) .
C2 C12 1.508(8) .
C3 C4 1.426(8) .
C4 C5 1.353(8) .
C5 C6 1.387(8) .
C5 H5 0.9300 .
C6 C11 1.429(8) .
C6 C7 1.434(8) .
C7 C8 1.417(8) .
C8 C9 1.385(9) .
C8 H8 0.9300 .
C9 C10 1.398(11) .
C9 H9 0.9300 .
C10 C11 1.350(9) .
C10 H10 0.9300 .
C11 H11 0.9300 .
C12 C14 1.518(8) .
C12 H12A 0.9700 .
C12 H12B 0.9700 .
C13 C16 1.487(8) .
C14 C15 1.366(8) .
C14 C19 1.428(8) .
C15 C16 1.429(8) .
C16 C17 1.376(7) .
C17 C18 1.386(7) .
C17 H17 0.9300 .
C18 C19 1.422(8) .
C18 C23 1.431(9) .
C19 C20 1.403(8) .
C20 C21 1.363(10) .
C20 H20 0.9300 .
C21 C22 1.421(10) .
C21 H21 0.9300 .
C22 C23 1.374(9) .
C22 H22 0.9300 .
C23 H23 0.9300 .
C24 C25 1.378(10) .
C24 H24 0.9300 .
C25 C26 1.355(12) .
C25 H25 0.9300 .
C26 C27 1.358(11) .
C26 C29 1.503(17) .
C26 C29' 1.54(7) .
C27 C28 1.409(10) .
C27 H27 0.9300 .
C28 H28 0.9300 .
C29 C30 1.50(5) .
C29 H29A 0.9700 .
C29 H29B 0.9700 .
C30 C33 1.502(17) .
C30 H30A 0.9700 .
C30 H30B 0.9700 .
C29' C30' 1.5(2) .
C29' H29C 0.9700 .
C29' H29D 0.9700 .
C30' C33 1.51(8) .
C30' H30C 0.9700 .
C30' H30D 0.9700 .
C31 C32 1.409(9) .
C31 H31 0.9300 .
C32 C33 1.377(8) .
C32 H32 0.9300 .
C33 C34 1.377(8) .
C34 C35 1.384(8) .
C34 H34 0.9300 .
C35 H35 0.9300 .
C36 H36 0.9300 .
C37 H37A 0.9600 .
C37 H37B 0.9600 .
C37 H37C 0.9600 .
C38 H38A 0.9600 .
C38 H38B 0.9600 .
C38 H38C 0.9600 .
C36' H36' 0.9300 .
C37' H37D 0.9600 .
C37' H37E 0.9600 .
C37' H37F 0.9600 .
C38' H38D 0.9600 .
C38' H38E 0.9600 .
C38' H38F 0.9600 .

loop_
_geom_hbond_atom_site_label_D
_geom_hbond_atom_site_label_H
_geom_hbond_atom_site_label_A
_geom_hbond_distance_DH
_geom_hbond_distance_HA
_geom_hbond_distance_DA
_geom_hbond_angle_DHA
O3 H3 O2 0.82 1.87 2.594(6) 146.1
O6 H6 O5 0.82 1.81 2.543(6) 148.8
